data_7224337
loop_
_publ_author_name
'Huo, Peng'
'Li, Yan-Hong'
'Xue, Li-Jun'
'Chen, Ting'
'Yu, Lei'
'Zhu, Qin-Yu'
'Dai, Jie'

_publ_section_title
;
 Effect of conjugated structures of bipyridinium cations on ion assembly
 and charge-transfer of their tetrathiafulvalene-bicarboxylate salts
;
_journal_issue 11
_journal_name_full CrystEngComm
_journal_page_first 1904
_journal_paper_doi 10.1039/C6CE00180G
_journal_volume 18
_journal_year 2016
_chemical_formula_sum 'C16 H14 N O4 S6'
_chemical_formula_weight 476.64
_chemical_name_systematic
; 
 ? 
;
_space_group_IT_number 2
_symmetry_cell_setting triclinic
_symmetry_space_group_name_Hall '-P 1'
_symmetry_space_group_name_H-M 'P -1'
_atom_sites_solution_hydrogens geom
_atom_sites_solution_primary direct
_atom_sites_solution_secondary difmap
_audit_creation_method SHELXL-97
_audit_update_record
;
2015-12-26 deposited with the CCDC.
2016-02-05 downloaded from the CCDC.
;
_cell_angle_alpha 67.08(2)
_cell_angle_beta 85.63(3)
_cell_angle_gamma 73.08(2)
_cell_formula_units_Z 2
_cell_length_a 8.837(3)
_cell_length_b 9.956(2)
_cell_length_c 12.431(4)
_cell_measurement_reflns_used 4744
_cell_measurement_temperature 293(2)
_cell_measurement_theta_max 27.5
_cell_measurement_theta_min 3.1
_cell_volume 962.9(5)
_computing_structure_refinement 'SHELXL-97 (Sheldrick, 1997)'
_computing_structure_solution 'SHELXS-97 (Sheldrick, 1990)'
_diffrn_ambient_temperature 293(2)
_diffrn_detector_area_resol_mean 14.63
_diffrn_measured_fraction_theta_full 0.972
_diffrn_measured_fraction_theta_max 0.972
_diffrn_measurement_device_type 'Rigaku Saturn'
_diffrn_measurement_method \w
_diffrn_radiation_monochromator graphite
_diffrn_radiation_source 'fine-focus sealed tube'
_diffrn_radiation_type MoK\a
_diffrn_radiation_wavelength 0.71075
_diffrn_reflns_av_R_equivalents 0.0364
_diffrn_reflns_av_sigmaI/netI 0.0738
_diffrn_reflns_limit_h_max 11
_diffrn_reflns_limit_h_min -10
_diffrn_reflns_limit_k_max 12
_diffrn_reflns_limit_k_min -11
_diffrn_reflns_limit_l_max 16
_diffrn_reflns_limit_l_min -15
_diffrn_reflns_number 9011
_diffrn_reflns_theta_full 27.48
_diffrn_reflns_theta_max 27.48
_diffrn_reflns_theta_min 3.06
_exptl_absorpt_coefficient_mu 0.734
_exptl_absorpt_correction_T_max 0.8671
_exptl_absorpt_correction_T_min 0.7578
_exptl_absorpt_correction_type multi-scan
_exptl_absorpt_process_details 'Jacobson, R. (1998) Private communication'
_exptl_crystal_colour dark-green
_exptl_crystal_density_diffrn 1.644
_exptl_crystal_density_method 'not measured'
_exptl_crystal_description Block
_exptl_crystal_F_000 490
_exptl_crystal_size_max 0.40
_exptl_crystal_size_mid 0.20
_exptl_crystal_size_min 0.20
_refine_diff_density_max 0.637
_refine_diff_density_min -0.639
_refine_diff_density_rms 0.210
_refine_ls_extinction_coef 0.130(6)
_refine_ls_extinction_expression Fc^*^=kFc[1+0.001xFc^2^\l^3^/sin(2\q)]^-1/4^
_refine_ls_extinction_method SHELXL
_refine_ls_goodness_of_fit_ref 1.029
_refine_ls_hydrogen_treatment mixed
_refine_ls_matrix_type full
_refine_ls_number_parameters 253
_refine_ls_number_reflns 4290
_refine_ls_number_restraints 0
_refine_ls_restrained_S_all 1.029
_refine_ls_R_factor_all 0.0577
_refine_ls_R_factor_gt 0.0436
_refine_ls_shift/su_max 0.001
_refine_ls_shift/su_mean 0.000
_refine_ls_structure_factor_coef Fsqd
_refine_ls_weighting_details 'calc w=1/[\s^2^(Fo^2^)+(0.0633P)^2^+0.0000P] where P=(Fo^2^+2Fc^2^)/3'
_refine_ls_weighting_scheme calc
_refine_ls_wR_factor_gt 0.1033
_refine_ls_wR_factor_ref 0.1277
_reflns_number_gt 3032
_reflns_number_total 4290
_reflns_threshold_expression >2sigma(I)
_cod_data_source_file c6ce00180g2.cif
_cod_data_source_block 1
_cod_depositor_comments 'Adding full bibliography for 7224337--7224339.cif.'
_cod_original_sg_symbol_Hall '-P 1   '
_cod_original_sg_symbol_H-M 'P -1  '
_cod_database_code 7224337

loop_
_symmetry_equiv_pos_as_xyz
'x, y, z'
'-x, -y, -z'

loop_
_atom_site_label
_atom_site_type_symbol
_atom_site_fract_x
_atom_site_fract_y
_atom_site_fract_z
_atom_site_U_iso_or_equiv
_atom_site_adp_type
_atom_site_occupancy
_atom_site_symmetry_multiplicity
_atom_site_calc_flag
_atom_site_refinement_flags
S1 S 0.31115(10) 0.62869(9) 0.39455(7) 0.0290(2) Uani 1 1 d .
S2 S 0.37744(9) 0.30789(9) 0.42523(7) 0.0278(2) Uani 1 1 d .
S3 S 0.09194(9) 0.55346(9) 0.63124(6) 0.0254(2) Uani 1 1 d .
S4 S 0.15705(10) 0.24350(9) 0.64027(7) 0.0300(2) Uani 1 1 d .
S5 S 0.00049(10) 0.47300(10) 0.87947(7) 0.0302(2) Uani 1 1 d .
S6 S 0.07070(10) 0.11551(10) 0.89116(7) 0.0337(2) Uani 1 1 d .
O1 O 0.4567(3) 0.8160(3) 0.2185(2) 0.0523(7) Uani 1 1 d .
O2 O 0.5886(3) 0.6656(3) 0.1308(2) 0.0466(7) Uani 1 1 d .
O3 O 0.6595(3) 0.3967(3) 0.1684(2) 0.0463(7) Uani 1 1 d .
O4 O 0.5894(3) 0.1937(3) 0.2885(2) 0.0355(6) Uani 1 1 d .
N11 N 0.2126(3) 0.1037(3) 0.2434(2) 0.0292(6) Uani 1 1 d .
C1 C 0.4493(3) 0.5642(4) 0.3040(3) 0.0255(7) Uani 1 1 d .
C2 C 0.4794(3) 0.4180(4) 0.3176(3) 0.0244(7) Uani 1 1 d .
C3 C 0.2817(3) 0.4515(3) 0.4764(2) 0.0217(6) Uani 1 1 d .
C4 C 0.1921(3) 0.4212(3) 0.5699(3) 0.0230(6) Uani 1 1 d .
C5 C 0.0641(3) 0.4137(3) 0.7651(2) 0.0223(6) Uani 1 1 d .
C6 C 0.0975(4) 0.2701(4) 0.7708(3) 0.0257(7) Uani 1 1 d .
C7 C -0.1918(4) 0.4421(5) 0.9054(3) 0.0414(9) Uani 1 1 d .
H7A H -0.2658 0.5186 0.8427 0.062 Uiso 1 1 calc R
H7B H -0.2278 0.4491 0.9792 0.062 Uiso 1 1 calc R
H7C H -0.1855 0.3418 0.9083 0.062 Uiso 1 1 calc R
C8 C 0.2667(4) -0.0174(4) 0.9145(3) 0.0415(9) Uani 1 1 d .
H8A H 0.2829 -0.0634 0.8571 0.062 Uiso 1 1 calc R
H8B H 0.2769 -0.0961 0.9924 0.062 Uiso 1 1 calc R
H8C H 0.3454 0.0361 0.9065 0.062 Uiso 1 1 calc R
C9 C 0.5020(4) 0.6911(4) 0.2128(3) 0.0356(8) Uani 1 1 d .
C10 C 0.5843(4) 0.3298(4) 0.2521(3) 0.0299(8) Uani 1 1 d .
C11 C 0.0556(4) 0.1243(4) 0.2369(3) 0.0314(8) Uani 1 1 d .
H11 H 0.0028 0.1686 0.1631 0.038 Uiso 1 1 calc R
C12 C -0.0285(4) 0.0824(4) 0.3350(3) 0.0313(7) Uani 1 1 d .
H12 H -0.1375 0.0960 0.3277 0.038 Uiso 1 1 calc R
C13 C 0.0450(3) 0.0197(3) 0.4461(3) 0.0237(7) Uani 1 1 d .
C14 C 0.2086(4) -0.0034(4) 0.4500(3) 0.0337(8) Uani 1 1 d .
H14 H 0.2642 -0.0477 0.5227 0.040 Uiso 1 1 calc R
C15 C 0.2887(4) 0.0376(4) 0.3495(3) 0.0323(8) Uani 1 1 d .
H15 H 0.3990 0.0195 0.3542 0.039 Uiso 1 1 calc R
C16 C 0.2998(4) 0.1532(4) 0.1368(3) 0.0391(9) Uani 1 1 d .
H16A H 0.3522 0.0665 0.1166 0.059 Uiso 1 1 calc R
H16B H 0.3782 0.1966 0.1500 0.059 Uiso 1 1 calc R
H16C H 0.2266 0.2291 0.0733 0.059 Uiso 1 1 calc R
H1 H 0.631(5) 0.548(5) 0.151(4) 0.060(13) Uiso 1 1 d .

loop_
_atom_site_aniso_label
_atom_site_aniso_U_11
_atom_site_aniso_U_22
_atom_site_aniso_U_33
_atom_site_aniso_U_23
_atom_site_aniso_U_13
_atom_site_aniso_U_12
S1 0.0349(5) 0.0218(4) 0.0311(4) -0.0103(3) 0.0122(4) -0.0117(3)
S2 0.0342(5) 0.0252(4) 0.0298(4) -0.0154(3) 0.0155(3) -0.0138(3)
S3 0.0326(4) 0.0235(4) 0.0226(4) -0.0115(3) 0.0091(3) -0.0095(3)
S4 0.0464(5) 0.0263(4) 0.0236(4) -0.0129(3) 0.0159(4) -0.0187(4)
S5 0.0310(4) 0.0421(5) 0.0251(4) -0.0206(4) 0.0092(3) -0.0127(4)
S6 0.0387(5) 0.0303(5) 0.0265(4) -0.0057(4) 0.0143(4) -0.0125(4)
O1 0.0645(18) 0.0323(15) 0.0508(16) -0.0030(13) 0.0184(14) -0.0224(14)
O2 0.0420(15) 0.0485(18) 0.0346(14) 0.0016(13) 0.0166(12) -0.0198(14)
O3 0.0433(15) 0.0661(19) 0.0385(14) -0.0292(14) 0.0247(12) -0.0220(14)
O4 0.0308(12) 0.0411(15) 0.0392(13) -0.0239(12) 0.0072(10) -0.0066(11)
N11 0.0299(14) 0.0262(14) 0.0369(15) -0.0169(12) 0.0043(12) -0.0097(12)
C1 0.0209(15) 0.0318(18) 0.0267(16) -0.0118(14) 0.0060(13) -0.0120(13)
C2 0.0176(14) 0.0341(18) 0.0231(15) -0.0116(14) 0.0046(12) -0.0096(13)
C3 0.0250(15) 0.0175(15) 0.0215(14) -0.0060(12) 0.0057(12) -0.0080(12)
C4 0.0261(15) 0.0212(15) 0.0243(15) -0.0109(13) 0.0052(12) -0.0088(13)
C5 0.0278(16) 0.0298(17) 0.0115(13) -0.0095(12) 0.0055(12) -0.0105(13)
C6 0.0304(16) 0.0291(17) 0.0212(15) -0.0119(14) 0.0104(13) -0.0127(14)
C7 0.0288(18) 0.060(3) 0.048(2) -0.035(2) 0.0122(16) -0.0126(18)
C8 0.044(2) 0.036(2) 0.039(2) -0.0134(17) 0.0087(17) -0.0077(17)
C9 0.0267(17) 0.038(2) 0.0354(19) -0.0030(16) 0.0059(15) -0.0166(16)
C10 0.0207(16) 0.046(2) 0.0289(17) -0.0218(17) 0.0039(14) -0.0084(15)
C11 0.0308(17) 0.0252(17) 0.0320(17) -0.0057(14) -0.0065(15) -0.0043(14)
C12 0.0252(16) 0.0280(18) 0.0390(19) -0.0110(15) -0.0015(15) -0.0072(14)
C13 0.0289(16) 0.0162(15) 0.0266(15) -0.0086(13) -0.0030(13) -0.0055(13)
C14 0.0291(17) 0.041(2) 0.0316(18) -0.0145(16) 0.0000(14) -0.0105(15)
C15 0.0293(17) 0.039(2) 0.0327(17) -0.0176(16) -0.0020(14) -0.0091(15)
C16 0.0336(19) 0.038(2) 0.045(2) -0.0161(17) 0.0081(16) -0.0109(16)

loop_
_atom_type_symbol
_atom_type_description
_atom_type_scat_dispersion_real
_atom_type_scat_dispersion_imag
_atom_type_scat_source
C C 0.0033 0.0016 'International Tables Vol C Tables 4.2.6.8 and 6.1.1.4'
H H 0.0000 0.0000 'International Tables Vol C Tables 4.2.6.8 and 6.1.1.4'
N N 0.0061 0.0033 'International Tables Vol C Tables 4.2.6.8 and 6.1.1.4'
O O 0.0106 0.0060 'International Tables Vol C Tables 4.2.6.8 and 6.1.1.4'
S S 0.1246 0.1234 'International Tables Vol C Tables 4.2.6.8 and 6.1.1.4'

loop_
_geom_angle_atom_site_label_1
_geom_angle_atom_site_label_2
_geom_angle_atom_site_label_3
_geom_angle
_geom_angle_site_symmetry_3
C3 S1 C1 95.11(15) .
C2 S2 C3 95.32(15) .
C5 S3 C4 94.29(14) .
C4 S4 C6 94.83(14) .
C5 S5 C7 102.86(15) .
C6 S6 C8 101.41(17) .
C9 O2 H1 110(2) .
C10 O3 H1 111.6(17) .
C11 N11 C15 119.2(3) .
C11 N11 C16 120.4(3) .
C15 N11 C16 120.4(3) .
C2 C1 C9 130.0(3) .
C2 C1 S1 117.6(2) .
C9 C1 S1 111.9(2) .
C1 C2 C10 131.0(3) .
C1 C2 S2 116.9(2) .
C10 C2 S2 112.1(2) .
C4 C3 S1 125.2(2) .
C4 C3 S2 120.2(2) .
S1 C3 S2 114.62(17) .
C3 C4 S4 122.1(2) .
C3 C4 S3 124.8(2) .
S4 C4 S3 113.02(17) .
C6 C5 S5 125.8(2) .
C6 C5 S3 117.3(2) .
S5 C5 S3 116.83(18) .
C5 C6 S6 125.5(2) .
C5 C6 S4 116.0(2) .
S6 C6 S4 118.33(18) .
S5 C7 H7A 109.5 .
S5 C7 H7B 109.5 .
H7A C7 H7B 109.5 .
S5 C7 H7C 109.5 .
H7A C7 H7C 109.5 .
H7B C7 H7C 109.5 .
S6 C8 H8A 109.5 .
S6 C8 H8B 109.5 .
H8A C8 H8B 109.5 .
S6 C8 H8C 109.5 .
H8A C8 H8C 109.5 .
H8B C8 H8C 109.5 .
O1 C9 O2 122.9(3) .
O1 C9 C1 117.7(3) .
O2 C9 C1 119.4(3) .
O4 C10 O3 125.8(3) .
O4 C10 C2 115.1(3) .
O3 C10 C2 119.1(3) .
N11 C11 C12 121.4(3) .
N11 C11 H11 119.3 .
C12 C11 H11 119.3 .
C11 C12 C13 121.0(3) .
C11 C12 H12 119.5 .
C13 C12 H12 119.5 .
C12 C13 C14 116.2(3) .
C12 C13 C13 122.0(3) 2_556
C14 C13 C13 121.8(3) 2_556
C15 C14 C13 120.8(3) .
C15 C14 H14 119.6 .
C13 C14 H14 119.6 .
N11 C15 C14 121.3(3) .
N11 C15 H15 119.3 .
C14 C15 H15 119.3 .
N11 C16 H16A 109.5 .
N11 C16 H16B 109.5 .
H16A C16 H16B 109.5 .
N11 C16 H16C 109.5 .
H16A C16 H16C 109.5 .
H16B C16 H16C 109.5 .

loop_
_geom_bond_atom_site_label_1
_geom_bond_atom_site_label_2
_geom_bond_distance
_geom_bond_site_symmetry_2
S1 C3 1.745(3) .
S1 C1 1.751(3) .
S2 C2 1.747(3) .
S2 C3 1.757(3) .
S3 C5 1.760(3) .
S3 C4 1.760(3) .
S4 C4 1.751(3) .
S4 C6 1.762(3) .
S5 C5 1.739(3) .
S5 C7 1.797(4) .
S6 C6 1.740(3) .
S6 C8 1.811(4) .
O1 C9 1.219(4) .
O2 C9 1.288(4) .
O2 H1 1.05(5) .
O3 C10 1.257(4) .
O3 H1 1.38(5) .
O4 C10 1.238(4) .
N11 C11 1.346(4) .
N11 C15 1.351(4) .
N11 C16 1.467(5) .
C1 C2 1.344(4) .
C1 C9 1.499(5) .
C2 C10 1.504(4) .
C3 C4 1.339(4) .
C5 C6 1.347(4) .
C7 H7A 0.9700 .
C7 H7B 0.9700 .
C7 H7C 0.9700 .
C8 H8A 0.9700 .
C8 H8B 0.9700 .
C8 H8C 0.9700 .
C11 C12 1.364(5) .
C11 H11 0.9400 .
C12 C13 1.395(4) .
C12 H12 0.9400 .
C13 C14 1.398(4) .
C13 C13 1.481(6) 2_556
C14 C15 1.366(5) .
C14 H14 0.9400 .
C15 H15 0.9400 .
C16 H16A 0.9700 .
C16 H16B 0.9700 .
C16 H16C 0.9700 .

loop_
_geom_torsion_atom_site_label_1
_geom_torsion_atom_site_label_2
_geom_torsion_atom_site_label_3
_geom_torsion_atom_site_label_4
_geom_torsion
_geom_torsion_site_symmetry_1
_geom_torsion_site_symmetry_4
C3 S1 C1 C2 4.1(3) . .
C3 S1 C1 C9 177.6(2) . .
C9 C1 C2 C10 5.0(5) . .
S1 C1 C2 C10 177.2(2) . .
C9 C1 C2 S2 -172.5(2) . .
S1 C1 C2 S2 -0.4(3) . .
C3 S2 C2 C1 -3.5(3) . .
C3 S2 C2 C10 178.5(2) . .
C1 S1 C3 C4 175.1(3) . .
C1 S1 C3 S2 -6.29(19) . .
C2 S2 C3 C4 -175.2(2) . .
C2 S2 C3 S1 6.17(18) . .
S1 C3 C4 S4 175.01(16) . .
S2 C3 C4 S4 -3.5(4) . .
S1 C3 C4 S3 -2.3(4) . .
S2 C3 C4 S3 179.21(16) . .
C6 S4 C4 C3 161.4(3) . .
C6 S4 C4 S3 -21.05(19) . .
C5 S3 C4 C3 -162.6(3) . .
C5 S3 C4 S4 19.88(18) . .
C7 S5 C5 C6 -66.3(3) . .
C7 S5 C5 S3 115.4(2) . .
C4 S3 C5 C6 -10.6(3) . .
C4 S3 C5 S5 167.88(18) . .
S5 C5 C6 S6 4.8(4) . .
S3 C5 C6 S6 -176.94(17) . .
S5 C5 C6 S4 179.15(16) . .
S3 C5 C6 S4 -2.6(4) . .
C8 S6 C6 C5 -125.3(3) . .
C8 S6 C6 S4 60.4(2) . .
C4 S4 C6 C5 14.3(3) . .
C4 S4 C6 S6 -170.86(19) . .
C2 C1 C9 O1 179.1(3) . .
S1 C1 C9 O1 6.5(4) . .
C2 C1 C9 O2 0.9(5) . .
S1 C1 C9 O2 -171.7(3) . .
C1 C2 C10 O4 178.2(3) . .
S2 C2 C10 O4 -4.2(3) . .
C1 C2 C10 O3 -0.8(5) . .
S2 C2 C10 O3 176.8(2) . .
C15 N11 C11 C12 1.2(5) . .
C16 N11 C11 C12 -178.5(3) . .
N11 C11 C12 C13 1.5(5) . .
C11 C12 C13 C14 -2.8(4) . .
C11 C12 C13 C13 177.0(3) . 2_556
C12 C13 C14 C15 1.6(5) . .
C13 C13 C14 C15 -178.2(3) 2_556 .
C11 N11 C15 C14 -2.4(5) . .
C16 N11 C15 C14 177.2(3) . .
C13 C14 C15 N11 1.0(5) . .
